data_2003181
loop_
_publ_author_name
'Luger, Peter'
'Weber, Manuela'
'Dung, Nguyen Xuan'
'Ky, Pham Thanh'
'Long, Phan Ke'

_publ_section_title
;
 Securinine, an Alkaloid from Fluggea virosa
;
_journal_coden_ASTM ACSCEE
_journal_issue 1
_journal_name_full
;
 Acta Crystallographica, Section C: Crystal Structure Communications
;
_journal_page_first 127
_journal_page_last 129
_journal_paper_doi 10.1107/S0108270194007857
_journal_volume 51
_journal_year 1995
_chemical_formula_moiety 'C13 H15 N1 O2'
_chemical_formula_sum 'C13 H15 N O2'
_chemical_formula_weight 217.27
_space_group_IT_number 19
_symmetry_space_group_name_Hall 'P 2ac 2ab'
_symmetry_space_group_name_H-M 'P 21 21 21'
_cell_angle_alpha 90.00(2)
_cell_angle_beta 90.00(2)
_cell_angle_gamma 90.00(2)
_cell_formula_units_Z 4
_cell_length_a 16.492(4)
_cell_length_b 9.483(3)
_cell_length_c 7.025(2)
_cell_measurement_reflns_used 86
_cell_measurement_temperature 293
_cell_measurement_theta_max 40
_cell_measurement_theta_min 20
_cell_volume 1098.7(5)
_diffrn_measurement_device 'STOE four-circle MicroVAX-controlled'
_diffrn_measurement_method \w/2\q
_diffrn_radiation_type 'Cu K\a'
_diffrn_radiation_wavelength 1.5418
_diffrn_reflns_limit_h_max 19
_diffrn_reflns_limit_h_min 0
_diffrn_reflns_limit_k_max 11
_diffrn_reflns_limit_k_min 0
_diffrn_reflns_limit_l_max 8
_diffrn_reflns_limit_l_min 0
_diffrn_reflns_number 1081
_diffrn_reflns_theta_max 63.99
_diffrn_standards_decay_% statistical
_diffrn_standards_interval_count ?
_diffrn_standards_interval_time 90
_diffrn_standards_number 3
_exptl_absorpt_coefficient_mu 0.724
_exptl_absorpt_correction_T_max ?
_exptl_absorpt_correction_T_min ?
_exptl_absorpt_correction_type none
_exptl_crystal_colour yellow
_exptl_crystal_density_diffrn 1.313
_exptl_crystal_density_meas ?
_exptl_crystal_density_method ?
_exptl_crystal_description plate
_exptl_crystal_size_max 0.44
_exptl_crystal_size_mid 0.10
_exptl_crystal_size_min 0.06
_refine_diff_density_max .259
_refine_diff_density_min -.264
_refine_ls_abs_structure_details none
_refine_ls_abs_structure_Flack 0
_refine_ls_extinction_coef 925(42)
_refine_ls_extinction_method Zachariasen
_refine_ls_goodness_of_fit_all 1.604
_refine_ls_goodness_of_fit_obs 1.717
_refine_ls_hydrogen_treatment refall
_refine_ls_number_parameters 206
_refine_ls_number_reflns 816
_refine_ls_R_factor_obs .036
_refine_ls_shift/esd_max 0.722
_refine_ls_structure_factor_coef F
_refine_ls_weighting_scheme sigma
_refine_ls_wR_factor_all .029
_refine_ls_wR_factor_obs .026
_reflns_number_observed 816
_reflns_number_total 1081
_reflns_observed_criterion F~o~>2\s(F~o~)
_cod_original_formula_sum 'C13 H15 N1 O2'
_cod_database_code 2003181

loop_
_symmetry_equiv_pos_as_xyz
+x,+y,+z
1/2-x,-y,1/2+z
1/2+x,1/2-y,-z
-x,1/2+y,1/2-z

loop_
_atom_site_aniso_label
_atom_site_aniso_U_11
_atom_site_aniso_U_12
_atom_site_aniso_U_13
_atom_site_aniso_U_22
_atom_site_aniso_U_23
_atom_site_aniso_U_33
O1 .049(2) -.005(2) -.013(2) .047(2) .010(2) .041(1)
C2 .043(3) .004(3) -.002(2) .059(3) -.007(3) .044(2)
O2 .062(2) -.005(2) -.022(2) .090(3) .010(2) .050(2)
C3 .034(2) -.002(2) -.004(2) .045(3) -.004(3) .052(3)
C4 .037(2) .005(2) .003(2) .036(2) -.001(3) .043(2)
C5 .035(2) .003(2) .011(3) .055(3) .017(3) .056(3)
C6 .044(3) .013(3) .013(2) .070(4) .014(3) .040(3)
C7 .047(3) .003(3) -.003(2) .063(3) -.005(3) .034(2)
N7 .033(2) .002(2) -.005(2) .055(2) .003(2) .033(2)
C8 .040(3) .003(3) -.006(2) .061(3) .010(3) .052(3)
C9 .036(3) -.001(3) -.004(3) .076(4) .016(3) .069(3)
C10 .039(3) -.003(3) .017(3) .075(4) .008(3) .059(3)
C11 .049(3) -.011(3) .003(2) .054(3) .007(3) .043(3)
C12 .037(2) -.000(2) .000(2) .033(3) -.001(2) .034(2)
C13 .043(2) .003(2) -.005(2) .036(2) .002(2) .031(2)
C14 .044(3) .004(3) -.005(2) .048(3) -.009(3) .049(2)

loop_
_atom_site_label
_atom_site_occupancy
_atom_site_fract_x
_atom_site_fract_y
_atom_site_fract_z
_atom_site_U_iso_or_equiv
O1 1.00000 .3985(2) .2371(3) .2235(4) .046(2)
C2 1.00000 .3345(3) .1609(5) .1494(6) .049(3)
O2 1.00000 .3017(2) .2008(4) .0058(4) .067(2)
C3 1.00000 .3192(2) .0400(5) .2710(6) .044(3)
H3 1.00000 .271(2) -.036(4) .260(5) .06(1)
C4 1.00000 .3701(2) .0462(4) .4183(6) .039(2)
C5 1.00000 .3813(2) -.0346(5) .5921(7) .049(3)
H5 1.00000 .350(2) -.134(4) .609(7) .08(1)
C6 1.00000 .4274(3) .0222(6) .7284(6) .051(3)
H6 1.00000 .439(2) -.026(5) .847(6) .07(2)
C7 1.00000 .4682(3) .1633(5) .7039(6) .048(3)
H7 1.00000 .484(2) .202(4) .825(5) .04(1)
N7 1.00000 .5418(2) .1597(4) .5867(5) .041(2)
C8 1.00000 .6156(3) .0866(6) .6401(7) .051(3)
H81 1.00000 .631(2) .124(4) .781(6) .07(1)
H82 1.00000 .611(2) -.014(4) .624(5) .04(1)
C9 1.00000 .6822(3) .1389(7) .5077(8) .060(3)
H91 1.00000 .695(3) .243(4) .541(6) .09(2)
H92 1.00000 .733(3) .087(5) .539(7) .09(2)
C10 1.00000 .6582(3) .1219(7) .2989(7) .057(3)
H101 1.00000 .704(2) .159(4) .217(6) .07(1)
H102 1.00000 .656(3) .016(5) .264(6) .08(2)
C11 1.00000 .5745(3) .1846(6) .2549(7) .049(3)
H111 1.00000 .572(2) .281(4) .265(5) .03(1)
H112 1.00000 .552(3) .150(4) .120(6) .08(1)
C12 1.00000 .5148(2) .1231(4) .3948(6) .035(2)
H12 1.00000 .517(2) .021(3) .374(4) .018(9)
C13 1.00000 .4254(2) .1701(4) .3964(6) .037(2)
C14 1.00000 .4162(3) .2583(5) .5768(7) .047(3)
H141 1.00000 .352(2) .267(4) .617(6) .06(1)
H142 1.00000 .439(2) .356(4) .569(5) .05(1)
